data_4122558
loop_
_publ_author_name
'Bagchi, Vivek'
'Paraskevopoulou, Patrina'
'Das, Purak'
'Chi, Lingyu'
'Wang, Qiuwen'
'Choudhury, Amitava'
'Mathieson, Jennifer S.'
'Cronin, Leroy'
'Pardue, Daniel B.'
'Cundari, Thomas R.'
'Mitrikas, George'
'Sanakis, Yiannis'
'Stavropoulos, Pericles'

_publ_section_title
;
 A Versatile Tripodal Cu(I) Reagent for C-N Bond Construction via
 Nitrene-Transfer Chemistry: Catalytic Perspectives and Mechanistic
 Insights on C-H Aminations/Amidinations and Olefin Aziridinations.
;
_journal_issue 32
_journal_name_full 'Journal of the American Chemical Society'
_journal_page_first 11362
_journal_page_last 11381
_journal_paper_doi 10.1021/ja503869j
_journal_volume 136
_journal_year 2014
_chemical_formula_moiety 'C21 H19 N O2 S, (C4 H9 N O)'
_chemical_formula_sum 'C25 H28 N2 O3 S'
_chemical_formula_weight 436.55
_chemical_name_systematic
; 
 ? 
;
_space_group_IT_number 4
_symmetry_cell_setting monoclinic
_symmetry_space_group_name_Hall 'P 2yb'
_symmetry_space_group_name_H-M 'P 1 21 1'
_atom_sites_solution_hydrogens geom
_atom_sites_solution_primary direct
_atom_sites_solution_secondary difmap
_audit_creation_method SHELXL-97
_cell_angle_alpha 90.00
_cell_angle_beta 96.723(11)
_cell_angle_gamma 90.00
_cell_formula_units_Z 2
_cell_length_a 11.181(7)
_cell_length_b 5.799(4)
_cell_length_c 17.588(11)
_cell_measurement_reflns_used 603
_cell_measurement_temperature 140(2)
_cell_measurement_theta_max 18.14
_cell_measurement_theta_min 2.33
_cell_volume 1132.5(13)
_computing_cell_refinement 'Bruker SAINT (Bruker, 2008)'
_computing_data_collection 'Bruker SMART (Bruker, 2001)'
_computing_data_reduction 'Bruker SAINT'
_computing_molecular_graphics 'Bruker SHELXTL'
_computing_publication_material 'Bruker SHELXTL'
_computing_structure_refinement 'SHELXL-97 (Sheldrick, 2008)'
_computing_structure_solution 'SHELXS-97 (Sheldrick, 2008)'
_diffrn_ambient_temperature 140(2)
_diffrn_measured_fraction_theta_full 0.990
_diffrn_measured_fraction_theta_max 0.990
_diffrn_measurement_device_type 'Smart-Apex CCD area detector'
_diffrn_measurement_method 'phi and omega scans'
_diffrn_radiation_monochromator graphite
_diffrn_radiation_source 'fine-focus sealed tube'
_diffrn_radiation_type MoK\a
_diffrn_radiation_wavelength 0.71073
_diffrn_reflns_av_R_equivalents 0.1046
_diffrn_reflns_av_sigmaI/netI 0.1548
_diffrn_reflns_limit_h_max 14
_diffrn_reflns_limit_h_min -14
_diffrn_reflns_limit_k_max 7
_diffrn_reflns_limit_k_min -7
_diffrn_reflns_limit_l_max 23
_diffrn_reflns_limit_l_min -23
_diffrn_reflns_number 13932
_diffrn_reflns_theta_full 28.28
_diffrn_reflns_theta_max 28.28
_diffrn_reflns_theta_min 1.83
_exptl_absorpt_coefficient_mu 0.172
_exptl_absorpt_correction_T_max 0.9864
_exptl_absorpt_correction_T_min 0.9753
_exptl_absorpt_correction_type multi-scan
_exptl_absorpt_process_details '(SADABS; Bruker, 2008)'
_exptl_crystal_colour colorless
_exptl_crystal_density_diffrn 1.280
_exptl_crystal_density_method 'not measured'
_exptl_crystal_description rod
_exptl_crystal_F_000 464
_exptl_crystal_size_max 0.15
_exptl_crystal_size_mid 0.08
_exptl_crystal_size_min 0.08
_refine_diff_density_max 1.417
_refine_diff_density_min -0.450
_refine_diff_density_rms 0.116
_refine_ls_abs_structure_details 'Flack H D (1983), 2469 Friedel pairs'
_refine_ls_abs_structure_Flack 0.07(16)
_refine_ls_extinction_method none
_refine_ls_goodness_of_fit_ref 1.019
_refine_ls_hydrogen_treatment constr
_refine_ls_matrix_type full
_refine_ls_number_parameters 306
_refine_ls_number_reflns 5526
_refine_ls_number_restraints 410
_refine_ls_restrained_S_all 0.986
_refine_ls_R_factor_all 0.1438
_refine_ls_R_factor_gt 0.0913
_refine_ls_shift/su_max 0.000
_refine_ls_shift/su_mean 0.000
_refine_ls_structure_factor_coef Fsqd
_refine_ls_weighting_details 'calc w=1/[\s^2^(Fo^2^)+(0.1150P)^2^+0.0000P] where P=(Fo^2^+2Fc^2^)/3'
_refine_ls_weighting_scheme calc
_refine_ls_wR_factor_gt 0.2026
_refine_ls_wR_factor_ref 0.2371
_reflns_number_gt 3460
_reflns_number_total 5526
_reflns_threshold_expression >2sigma(I)
_cod_data_source_file cis-stilbene_NTs.cif
_cod_data_source_block sad
_cod_depositor_comments
;
The following automatic conversions were performed:

'_symmetry_cell_setting' value 'Monoclinic' changed to 'monoclinic'
according to
/usr/data/users/saulius/crontab/automatic-downloads/current/ACS/lib/dictionaries/cif_core.dic
dictionary named 'cif_core.dic' version 2.4.2 from
2011-04-26.

'_exptl_absorpt_correction_type' value 'Multi-scan'
changed to 'multi-scan' according to
/usr/data/users/saulius/crontab/automatic-downloads/current/ACS/lib/dictionaries/cif_core.dic
dictionary named 'cif_core.dic' version 2.4.2 from 2011-04-26.

Automatic conversion script
Id: cif_fix_values 2281 2013-09-26 08:29:07Z andrius 
;
_cod_original_cell_volume 1132.7(13)
_cod_original_sg_symbol_H-M P2(1)
_cod_database_code 4122558

loop_
_symmetry_equiv_pos_as_xyz
'x, y, z'
'-x, y+1/2, -z'

loop_
_atom_site_label
_atom_site_type_symbol
_atom_site_fract_x
_atom_site_fract_y
_atom_site_fract_z
_atom_site_U_iso_or_equiv
_atom_site_adp_type
_atom_site_occupancy
_atom_site_symmetry_multiplicity
_atom_site_calc_flag
_atom_site_refinement_flags
_atom_site_disorder_assembly
_atom_site_disorder_group
N1 N 0.7755(4) 1.1059(8) 0.6406(2) 0.0194(9) Uani 1 1 d U . .
C1 C 0.7100(4) 0.8867(9) 0.6494(3) 0.0176(10) Uani 1 1 d U . .
H1A H 0.6643 0.8266 0.6012 0.021 Uiso 1 1 calc R . .
C2 C 0.8462(4) 0.8873(9) 0.6502(3) 0.0189(10) Uani 1 1 d U . .
H2A H 0.8744 0.8289 0.6018 0.023 Uiso 1 1 calc R . .
C3 C 0.9352(5) 0.8621(9) 0.7182(3) 0.0204(11) Uani 1 1 d U . .
C4 C 0.9595(5) 1.0356(10) 0.7730(3) 0.0248(12) Uani 1 1 d U . .
H4A H 0.9155 1.1759 0.7681 0.030 Uiso 1 1 calc R . .
C5 C 1.0485(5) 1.0038(11) 0.8351(3) 0.0294(12) Uani 1 1 d U . .
H5A H 1.0628 1.1212 0.8728 0.035 Uiso 1 1 calc R . .
C6 C 1.1163(5) 0.8015(10) 0.8422(3) 0.0261(13) Uani 1 1 d U . .
H6A H 1.1780 0.7820 0.8837 0.031 Uiso 1 1 calc R . .
C7 C 1.0923(5) 0.6267(11) 0.7871(3) 0.0299(13) Uani 1 1 d U . .
H7A H 1.1373 0.4874 0.7914 0.036 Uiso 1 1 calc R . .
C8 C 1.0025(5) 0.6586(10) 0.7263(3) 0.0258(12) Uani 1 1 d U . .
H8A H 0.9864 0.5393 0.6896 0.031 Uiso 1 1 calc R . .
C9 C 0.6474(4) 0.8594(9) 0.7195(3) 0.0187(10) Uani 1 1 d U . .
C10 C 0.5854(5) 0.6547(10) 0.7276(3) 0.0243(11) Uani 1 1 d U . .
H10A H 0.5862 0.5365 0.6903 0.029 Uiso 1 1 calc R . .
C11 C 0.5217(5) 0.6225(11) 0.7910(3) 0.0286(12) Uani 1 1 d U . .
H11A H 0.4778 0.4839 0.7953 0.034 Uiso 1 1 calc R . .
C12 C 0.5220(5) 0.7900(10) 0.8473(3) 0.0252(12) Uani 1 1 d U . .
H12A H 0.4797 0.7667 0.8904 0.030 Uiso 1 1 calc R . .
C13 C 0.5859(5) 0.9940(11) 0.8389(3) 0.0280(12) Uani 1 1 d U . .
H13A H 0.5881 1.1098 0.8772 0.034 Uiso 1 1 calc R . .
C14 C 0.6464(5) 1.0293(10) 0.7750(3) 0.0225(11) Uani 1 1 d U . .
H14A H 0.6872 1.1708 0.7693 0.027 Uiso 1 1 calc R . .
S1 S 0.76103(10) 1.2481(2) 0.55768(6) 0.0173(3) Uani 1 1 d U . .
O1 O 0.8735(3) 1.3701(7) 0.55636(19) 0.0218(8) Uani 1 1 d U . .
O2 O 0.6503(3) 1.3754(6) 0.55630(18) 0.0210(8) Uani 1 1 d U . .
C15 C 0.7450(4) 1.0438(9) 0.4823(3) 0.0184(10) Uani 1 1 d U . .
C16 C 0.6310(4) 0.9583(9) 0.4558(3) 0.0188(11) Uani 1 1 d U . .
H16A H 0.5613 1.0190 0.4747 0.023 Uiso 1 1 calc R . .
C17 C 0.6209(4) 0.7850(10) 0.4020(3) 0.0247(11) Uani 1 1 d U . .
H17A H 0.5435 0.7257 0.3841 0.030 Uiso 1 1 calc R . .
C18 C 0.7218(4) 0.6949(9) 0.3733(3) 0.0220(12) Uani 1 1 d U . .
C19 C 0.8360(4) 0.7834(10) 0.4007(3) 0.0241(11) Uani 1 1 d U . .
H19A H 0.9052 0.7235 0.3811 0.029 Uiso 1 1 calc R . .
C20 C 0.8499(4) 0.9561(9) 0.4557(3) 0.0192(11) Uani 1 1 d U . .
H20A H 0.9273 1.0129 0.4748 0.023 Uiso 1 1 calc R . .
C21 C 0.7116(6) 0.5040(12) 0.3141(3) 0.0357(14) Uani 1 1 d U . .
H21A H 0.6267 0.4643 0.3004 0.053 Uiso 1 1 calc R . .
H21B H 0.7557 0.3679 0.3352 0.053 Uiso 1 1 calc R . .
H21C H 0.7460 0.5564 0.2683 0.053 Uiso 1 1 calc R . .
O3 O 0.3429(4) 0.8939(8) 1.0079(3) 0.0443(11) Uani 0.50 1 d PU A 1
C22 C 0.3061(10) 1.097(2) 0.9944(7) 0.024(2) Uani 0.50 1 d PU A 1
C23 C 0.3402(5) 1.2709(14) 0.9384(3) 0.0418(15) Uani 0.50 1 d PU A 1
H23A H 0.4071 1.2111 0.9128 0.063 Uiso 0.50 1 calc PR A 1
H23B H 0.3650 1.4142 0.9652 0.063 Uiso 0.50 1 calc PR A 1
H23C H 0.2710 1.3014 0.9002 0.063 Uiso 0.50 1 calc PR A 1
N2 N 0.2097(8) 1.1662(16) 1.0358(5) 0.0187(17) Uani 0.50 1 d PU A 1
C24 C 0.1798(5) 1.0096(12) 1.0958(3) 0.0343(13) Uani 0.50 1 d PU A 1
H24A H 0.2207 0.8618 1.0911 0.051 Uiso 0.50 1 calc PR A 1
H24B H 0.0925 0.9848 1.0906 0.051 Uiso 0.50 1 calc PR A 1
H24C H 0.2060 1.0772 1.1461 0.051 Uiso 0.50 1 calc PR A 1
C25 C 0.1645(7) 1.4040(14) 1.0226(4) 0.058(2) Uani 0.50 1 d PU A 1
H25A H 0.1974 1.4694 0.9781 0.087 Uiso 0.50 1 calc PR A 1
H25B H 0.1898 1.4984 1.0679 0.087 Uiso 0.50 1 calc PR A 1
H25C H 0.0764 1.4019 1.0132 0.087 Uiso 0.50 1 calc PR A 1
O3A O 0.3429(4) 0.8939(8) 1.0079(3) 0.0443(11) Uani 0.50 1 d PU B 2
C23A C 0.3402(5) 1.2709(14) 0.9384(3) 0.0418(15) Uani 0.50 1 d PU B 2
H23D H 0.3905 1.1341 0.9342 0.063 Uiso 0.50 1 calc PR B 2
H23E H 0.3918 1.4042 0.9528 0.063 Uiso 0.50 1 calc PR B 2
H23F H 0.2925 1.3006 0.8890 0.063 Uiso 0.50 1 calc PR B 2
C24A C 0.1798(5) 1.0096(12) 1.0958(3) 0.0343(13) Uani 0.50 1 d PU B 2
H24D H 0.1308 1.1485 1.0992 0.051 Uiso 0.50 1 calc PR B 2
H24E H 0.2295 0.9843 1.1448 0.051 Uiso 0.50 1 calc PR B 2
H24F H 0.1269 0.8764 1.0841 0.051 Uiso 0.50 1 calc PR B 2
N3 N 0.2573(10) 1.230(2) 0.9984(6) 0.043(2) Uani 0.50 1 d PU B 2
C25A C 0.1645(7) 1.4040(14) 1.0226(4) 0.058(2) Uani 0.50 1 d PU B 2
H25D H 0.1213 1.3348 1.0623 0.087 Uiso 0.50 1 calc PR B 2
H25E H 0.1071 1.4440 0.9781 0.087 Uiso 0.50 1 calc PR B 2
H25F H 0.2062 1.5436 1.0428 0.087 Uiso 0.50 1 calc PR B 2
C26 C 0.2654(13) 1.042(3) 1.0291(8) 0.039(3) Uani 0.50 1 d PU B 2

loop_
_atom_site_aniso_label
_atom_site_aniso_U_11
_atom_site_aniso_U_22
_atom_site_aniso_U_33
_atom_site_aniso_U_23
_atom_site_aniso_U_13
_atom_site_aniso_U_12
N1 0.021(2) 0.019(2) 0.0180(19) 0.0022(16) 0.0021(16) 0.0012(17)
C1 0.018(2) 0.018(2) 0.017(2) 0.000(2) 0.0024(18) -0.001(2)
C2 0.021(2) 0.018(2) 0.018(2) 0.003(2) 0.0047(19) 0.001(2)
C3 0.027(3) 0.021(3) 0.013(2) 0.0016(19) 0.0017(19) 0.001(2)
C4 0.032(3) 0.024(3) 0.017(2) -0.005(2) -0.001(2) 0.001(2)
C5 0.030(3) 0.033(3) 0.024(3) -0.005(3) -0.003(2) -0.006(3)
C6 0.025(3) 0.032(4) 0.020(2) 0.007(2) -0.004(2) -0.001(2)
C7 0.034(3) 0.020(3) 0.034(3) 0.007(2) -0.004(2) -0.001(2)
C8 0.033(3) 0.021(3) 0.023(3) -0.002(2) 0.000(2) -0.002(2)
C9 0.016(2) 0.024(3) 0.016(2) -0.001(2) 0.0003(18) 0.000(2)
C10 0.030(3) 0.026(3) 0.017(2) -0.003(2) 0.003(2) -0.001(2)
C11 0.031(3) 0.029(3) 0.025(3) 0.007(2) 0.004(2) -0.007(3)
C12 0.029(3) 0.029(3) 0.019(2) 0.008(2) 0.008(2) -0.001(2)
C13 0.028(3) 0.038(3) 0.019(2) -0.005(2) 0.003(2) -0.001(3)
C14 0.026(3) 0.021(3) 0.020(2) 0.000(2) 0.002(2) -0.002(2)
S1 0.0144(5) 0.0202(6) 0.0177(5) 0.0016(6) 0.0033(4) -0.0004(6)
O1 0.0158(17) 0.027(2) 0.0229(17) -0.0018(16) 0.0041(14) -0.0054(16)
O2 0.0172(17) 0.026(2) 0.0207(17) -0.0012(16) 0.0046(14) 0.0052(16)
C15 0.020(2) 0.022(3) 0.013(2) 0.0024(19) 0.0037(18) 0.005(2)
C16 0.017(2) 0.022(3) 0.018(2) 0.0046(19) 0.0058(19) 0.002(2)
C17 0.015(2) 0.020(3) 0.038(3) 0.000(2) -0.004(2) 0.001(2)
C18 0.023(2) 0.029(3) 0.015(2) 0.000(2) 0.0054(19) -0.003(2)
C19 0.021(2) 0.025(3) 0.029(3) -0.007(2) 0.013(2) -0.003(2)
C20 0.019(2) 0.021(3) 0.018(2) 0.0009(19) 0.0004(19) -0.002(2)
C21 0.039(3) 0.040(4) 0.028(3) -0.016(3) 0.001(2) 0.001(3)
O3 0.049(3) 0.038(3) 0.045(3) -0.007(2) 0.000(2) 0.020(2)
C22 0.017(5) 0.029(5) 0.027(6) -0.002(5) 0.013(4) 0.003(4)
C23 0.042(3) 0.050(4) 0.035(3) 0.007(3) 0.009(2) -0.003(4)
N2 0.018(4) 0.022(4) 0.018(4) 0.002(3) 0.010(3) 0.003(3)
C24 0.039(3) 0.039(3) 0.026(3) 0.000(3) 0.009(2) -0.004(3)
C25 0.078(5) 0.048(4) 0.044(4) -0.018(3) -0.009(4) 0.033(4)
O3A 0.049(3) 0.038(3) 0.045(3) -0.007(2) 0.000(2) 0.020(2)
C23A 0.042(3) 0.050(4) 0.035(3) 0.007(3) 0.009(2) -0.003(4)
C24A 0.039(3) 0.039(3) 0.026(3) 0.000(3) 0.009(2) -0.004(3)
N3 0.037(5) 0.048(6) 0.046(6) 0.003(5) 0.005(4) 0.009(5)
C25A 0.078(5) 0.048(4) 0.044(4) -0.018(3) -0.009(4) 0.033(4)
C26 0.033(7) 0.049(7) 0.035(6) -0.009(5) 0.003(5) 0.000(5)

loop_
_atom_type_symbol
_atom_type_description
_atom_type_scat_dispersion_real
_atom_type_scat_dispersion_imag
_atom_type_scat_source
C C 0.0033 0.0016 'International Tables Vol C Tables 4.2.6.8 and 6.1.1.4'
H H 0.0000 0.0000 'International Tables Vol C Tables 4.2.6.8 and 6.1.1.4'
N N 0.0061 0.0033 'International Tables Vol C Tables 4.2.6.8 and 6.1.1.4'
O O 0.0106 0.0060 'International Tables Vol C Tables 4.2.6.8 and 6.1.1.4'
S S 0.1246 0.1234 'International Tables Vol C Tables 4.2.6.8 and 6.1.1.4'

loop_
_geom_angle_atom_site_label_1
_geom_angle_atom_site_label_2
_geom_angle_atom_site_label_3
_geom_angle
C1 N1 C2 61.5(3)
C1 N1 S1 121.1(3)
C2 N1 S1 120.9(3)
N1 C1 C9 117.5(4)
N1 C1 C2 59.5(3)
C9 C1 C2 123.9(4)
N1 C1 H1A 114.8
C9 C1 H1A 114.8
C2 C1 H1A 114.8
C3 C2 N1 118.3(4)
C3 C2 C1 126.0(4)
N1 C2 C1 59.0(3)
C3 C2 H2A 114.0
N1 C2 H2A 114.0
C1 C2 H2A 114.0
C8 C3 C4 118.5(4)
C8 C3 C2 118.2(5)
C4 C3 C2 123.2(5)
C3 C4 C5 120.4(5)
C3 C4 H4A 119.8
C5 C4 H4A 119.8
C6 C5 C4 120.6(5)
C6 C5 H5A 119.7
C4 C5 H5A 119.7
C5 C6 C7 119.2(5)
C5 C6 H6A 120.4
C7 C6 H6A 120.4
C8 C7 C6 119.7(5)
C8 C7 H7A 120.1
C6 C7 H7A 120.1
C7 C8 C3 121.5(5)
C7 C8 H8A 119.2
C3 C8 H8A 119.2
C14 C9 C10 119.2(5)
C14 C9 C1 123.2(5)
C10 C9 C1 117.5(5)
C9 C10 C11 120.1(5)
C9 C10 H10A 120.0
C11 C10 H10A 120.0
C12 C11 C10 121.0(5)
C12 C11 H11A 119.5
C10 C11 H11A 119.5
C11 C12 C13 118.4(5)
C11 C12 H12A 120.8
C13 C12 H12A 120.8
C14 C13 C12 120.7(5)
C14 C13 H13A 119.6
C12 C13 H13A 119.6
C9 C14 C13 120.5(5)
C9 C14 H14A 119.7
C13 C14 H14A 119.7
O2 S1 O1 119.8(2)
O2 S1 N1 105.3(2)
O1 S1 N1 105.1(2)
O2 S1 C15 108.6(2)
O1 S1 C15 109.1(2)
N1 S1 C15 108.4(2)
C16 C15 C20 121.7(5)
C16 C15 S1 119.7(4)
C20 C15 S1 118.4(4)
C17 C16 C15 119.1(5)
C17 C16 H16A 120.4
C15 C16 H16A 120.4
C16 C17 C18 121.3(4)
C16 C17 H17A 119.4
C18 C17 H17A 119.4
C17 C18 C19 118.7(5)
C17 C18 C21 121.7(5)
C19 C18 C21 119.6(5)
C20 C19 C18 121.6(5)
C20 C19 H19A 119.2
C18 C19 H19A 119.2
C19 C20 C15 117.5(4)
C19 C20 H20A 121.2
C15 C20 H20A 121.2
C18 C21 H21A 109.5
C18 C21 H21B 109.5
H21A C21 H21B 109.5
C18 C21 H21C 109.5
H21A C21 H21C 109.5
H21B C21 H21C 109.5
O3 C22 N2 114.5(10)
O3 C22 C23 130.7(9)
N2 C22 C23 114.6(10)
C22 C23 H23A 109.5
C22 C23 H23B 109.5
H23A C23 H23B 109.5
C22 C23 H23C 109.5
H23A C23 H23C 109.5
H23B C23 H23C 109.5
C22 N2 C24 116.5(9)
C22 N2 C25 116.5(9)
C24 N2 C25 126.2(8)
N2 C24 H24A 109.5
N2 C24 H24B 109.5
H24A C24 H24B 109.5
N2 C24 H24C 109.5
H24A C24 H24C 109.5
H24B C24 H24C 109.5
N2 C25 H25A 109.5
N2 C25 H25B 109.5
H25A C25 H25B 109.5
N2 C25 H25C 109.5
H25A C25 H25C 109.5
H25B C25 H25C 109.5

loop_
_geom_bond_atom_site_label_1
_geom_bond_atom_site_label_2
_geom_bond_distance
N1 C1 1.484(7)
N1 C2 1.493(7)
N1 S1 1.668(4)
C1 C9 1.494(6)
C1 C2 1.521(6)
C1 H1A 1.0000
C2 C3 1.471(7)
C2 H2A 1.0000
C3 C8 1.398(7)
C3 C4 1.399(7)
C4 C5 1.401(7)
C4 H4A 0.9500
C5 C6 1.395(8)
C5 H5A 0.9500
C6 C7 1.406(8)
C6 H6A 0.9500
C7 C8 1.391(8)
C7 H7A 0.9500
C8 H8A 0.9500
C9 C14 1.388(7)
C9 C10 1.391(7)
C10 C11 1.403(7)
C10 H10A 0.9500
C11 C12 1.387(8)
C11 H11A 0.9500
C12 C13 1.399(8)
C12 H12A 0.9500
C13 C14 1.394(7)
C13 H13A 0.9500
C14 H14A 0.9500
S1 O2 1.440(4)
S1 O1 1.445(4)
S1 C15 1.772(5)
C15 C16 1.396(7)
C15 C20 1.407(6)
C16 C17 1.376(7)
C16 H16A 0.9500
C17 C18 1.391(7)
C17 H17A 0.9500
C18 C19 1.407(7)
C18 C21 1.516(7)
C19 C20 1.389(7)
C19 H19A 0.9500
C20 H20A 0.9500
C21 H21A 0.9800
C21 H21B 0.9800
C21 H21C 0.9800
O3 C22 1.263(14)
C22 N2 1.426(13)
C22 C23 1.489(14)
C23 H23A 0.9800
C23 H23B 0.9800
C23 H23C 0.9800
N2 C24 1.461(10)
N2 C25 1.478(12)
C24 H24A 0.9800
C24 H24B 0.9800
C24 H24C 0.9800
C25 H25A 0.9800
C25 H25B 0.9800
C25 H25C 0.9800
N3 C26 1.219(19)
